data_2011532
loop_
_publ_author_name
'Twamley, Brendan'
'Ned J. Hardman'
'Philip P. Power'

_publ_section_title
;
 A terphenyl halide series: 2,6-Trip~2~H~3~C~6~<i>X</i> (Trip =
 2,4,6-triisopropylphenyl; <i>X</i> = Cl, Br, I)
;
_journal_issue 11
_journal_name_full 'Acta Crystallographica Section C'
_journal_page_first e514
_journal_page_last e515
_journal_paper_doi 10.1107/S0108270100013020
_journal_volume 56
_journal_year 2000
_chemical_formula_sum 'C36 H49 Br'
_chemical_formula_weight 561.66
_chemical_melting_point 212.0(10)
_chemical_name_common Bert*Br
_chemical_name_systematic
;
 ?
;
_space_group_IT_number 62
_symmetry_cell_setting orthorhombic
_symmetry_space_group_name_Hall '-P 2ac 2n'
_symmetry_space_group_name_H-M 'P n m a'
_audit_creation_method SHELXL-97
_cell_angle_alpha 90.00
_cell_angle_beta 90.00
_cell_angle_gamma 90.00
_cell_formula_units_Z 4
_cell_length_a 8.2823(14)
_cell_length_b 25.831(4)
_cell_length_c 15.856(3)
_cell_measurement_reflns_used 934
_cell_measurement_temperature 293(2)
_cell_measurement_theta_max 24.64
_cell_measurement_theta_min 2.88
_cell_volume 3392.2(10)
_computing_cell_refinement SMART
_computing_data_collection 'SMART (Bruker, 1998)'
_computing_data_reduction 'SHELXTL (Sheldrick, 1998)'
_computing_publication_material 'XCIF in SHELXTL'
_computing_structure_refinement 'XL in SHELXTL'
_computing_structure_solution 'XS in SHELXTL'
_diffrn_ambient_temperature 293(2)
_diffrn_measured_fraction_theta_full .999
_diffrn_measured_fraction_theta_max .999
_diffrn_measurement_device_type 'Siemens SMART 1000'
_diffrn_measurement_method \w
_diffrn_radiation_monochromator graphite
_diffrn_radiation_source 'normal-focus sealed tube'
_diffrn_radiation_type MoK\a
_diffrn_radiation_wavelength .71073
_diffrn_reflns_av_R_equivalents .0332
_diffrn_reflns_av_sigmaI/netI .0204
_diffrn_reflns_limit_h_max 9
_diffrn_reflns_limit_h_min -9
_diffrn_reflns_limit_k_max 30
_diffrn_reflns_limit_k_min -25
_diffrn_reflns_limit_l_max 18
_diffrn_reflns_limit_l_min -18
_diffrn_reflns_number 23472
_diffrn_reflns_theta_full 25.00
_diffrn_reflns_theta_max 25.00
_diffrn_reflns_theta_min 2.57
_diffrn_standards_decay_% <0.01
_diffrn_standards_interval_count 'beginning and end'
_diffrn_standards_number '50 frames remeasured'
_exptl_absorpt_coefficient_mu 1.232
_exptl_absorpt_correction_T_max .791
_exptl_absorpt_correction_T_min .447
_exptl_absorpt_correction_type empirical
_exptl_absorpt_process_details '(SADABS; Sheldrick, 1999)'
_exptl_crystal_colour colourless
_exptl_crystal_density_diffrn 1.100
_exptl_crystal_density_method 'not measured'
_exptl_crystal_description needle
_exptl_crystal_F_000 1200
_exptl_crystal_size_max .78
_exptl_crystal_size_mid .30
_exptl_crystal_size_min .20
_refine_diff_density_max .256
_refine_diff_density_min -.404
_refine_ls_extinction_method none
_refine_ls_goodness_of_fit_ref 1.023
_refine_ls_hydrogen_treatment constr
_refine_ls_matrix_type full
_refine_ls_number_parameters 178
_refine_ls_number_reflns 3054
_refine_ls_number_restraints 0
_refine_ls_restrained_S_all 1.023
_refine_ls_R_factor_all .059
_refine_ls_R_factor_gt .044
_refine_ls_shift/su_max <0.001
_refine_ls_shift/su_mean <0.001
_refine_ls_structure_factor_coef Fsqd
_refine_ls_weighting_details 'calc w = 1/[\s^2^(Fo^2^)+(0.0522P)^2^+2.2426P] where P = (Fo^2^+2Fc^2^)/3'
_refine_ls_weighting_scheme calc
_refine_ls_wR_factor_ref .114
_reflns_number_gt 2418
_reflns_number_total 3054
_reflns_threshold_expression I>2\s(I)
_cod_data_source_file qa0383.cif
_cod_data_source_block II
_cod_depositor_comments
;
The following automatic conversions were performed:
'_symmetry_cell_setting' value 'Orthorhombic' changed to 'orthorhombic'
according to '/home/saulius/struct/CIF-dictionaries/cif_core.dic'
dictionary named 'cif_core.dic' version 2.4.1 from 2010-06-29.

Automatic conversion script
Id: cif_fix_enum 1527 2010-12-29 10:47:43Z saulius 

The following automatic conversions were performed:

'_chemical_melting_point' value '211-213' was changed to '212.0(10)'
- the average value was taken and precision was estimated.

Automatic conversion script
Id: cif_fix_values 1646 2011-03-28 12:23:43Z adriana 

The following automatic conversions were performed:

'_chemical_melting_point' value '211-213' was changed to '212.0(10)'
- the average value was taken and precision was
estimated.

'_symmetry_cell_setting' value 'Orthorhombic' changed to
'orthorhombic' according to
/home/saulius/struct/CIF-dictionaries/cif_core.dic dictionary named
'cif_core.dic' version 2.4.1 from 2010-06-29.

Automatic conversion script
Id: cif_fix_values 1715 2011-07-08 13:25:40Z adriana 
;
_cod_database_code 2011532
_cod_database_fobs_code 2011532

loop_
_symmetry_equiv_pos_as_xyz
'x, y, z'
'-x+1/2, -y, z+1/2'
'x+1/2, -y+1/2, -z+1/2'
'-x, y+1/2, -z'
'-x, -y, -z'
'x-1/2, y, -z-1/2'
'-x-1/2, y-1/2, z-1/2'
'x, -y-1/2, z'

loop_
_atom_site_label
_atom_site_fract_x
_atom_site_fract_y
_atom_site_fract_z
_atom_site_U_iso_or_equiv
_atom_site_adp_type
_atom_site_calc_flag
_atom_site_refinement_flags
_atom_site_occupancy
_atom_site_disorder_assembly
_atom_site_disorder_group
_atom_site_type_symbol
Br1 .24164(5) .2500 .08168(3) .06490(18) Uani d S 1 . . Br
C1 .0743(4) .2500 -.0012(2) .0414(8) Uani d S 1 . . C
C2 .0161(3) .20251(9) -.02953(15) .0418(5) Uani d . 1 . . C
C3 -.1037(3) .20376(10) -.09109(17) .0508(6) Uani d . 1 . . C
H3A -.1454 .1728 -.1117 .061 Uiso calc R 1 . . H
C4 -.1617(5) .2500 -.1220(3) .0594(10) Uani d S 1 . . C
H4A -.2402 .2500 -.1639 .071 Uiso calc SR 1 . . H
C5 .0775(3) .15204(9) .00404(16) .0453(6) Uani d . 1 . . C
C10 .2068(3) .12733(10) -.03584(19) .0528(7) Uani d . 1 . . C
C9 .2638(4) .08101(11) -.0030(2) .0665(8) Uani d . 1 . . C
H9A .3499 .0647 -.0296 .080 Uiso calc R 1 . . H
C8 .1980(4) .05838(12) .0674(2) .0697(9) Uani d . 1 . . C
C7 .0710(4) .08338(12) .1060(2) .0725(9) Uani d . 1 . . C
H7A .0259 .0687 .1540 .087 Uiso calc R 1 . . H
C6 .0065(3) .13033(11) .07565(17) .0560(7) Uani d . 1 . . C
C11 .2841(4) .14968(13) -.1152(2) .0703(9) Uani d . 1 . . C
H11A .2336 .1833 -.1260 .084 Uiso calc R 1 . . H
C12 .4644(5) .15880(19) -.1050(3) .1154(16) Uani d . 1 . . C
H12A .4831 .1806 -.0569 .173 Uiso calc R 1 . . H
H12B .5059 .1754 -.1547 .173 Uiso calc R 1 . . H
H12C .5181 .1262 -.0970 .173 Uiso calc R 1 . . H
C13 .2518(5) .1156(2) -.1914(3) .1123(15) Uani d . 1 . . C
H13A .1374 .1113 -.1984 .168 Uiso calc R 1 . . H
H13B .3013 .0824 -.1831 .168 Uiso calc R 1 . . H
H13C .2962 .1316 -.2409 .168 Uiso calc R 1 . . H
C14 .2622(5) .00737(14) .1019(3) .1032(15) Uani d . 1 . . C
H14A .3353 -.0025 .0560 .124 Uiso calc R 1 . . H
C15 .1514(7) -.03449(14) .0987(3) .131(2) Uani d . 1 . . C
H15A .2035 -.0655 .1180 .196 Uiso calc R 1 . . H
H15B .1154 -.0393 .0416 .196 Uiso calc R 1 . . H
H15C .0604 -.0270 .1341 .196 Uiso calc R 1 . . H
C16 .3750(6) .01304(15) .1686(3) .135(2) Uani d . 1 . . C
H16A .4559 .0378 .1528 .203 Uiso calc R 1 . . H
H16B .4252 -.0197 .1799 .203 Uiso calc R 1 . . H
H16C .3200 .0249 .2183 .203 Uiso calc R 1 . . H
C17 -.1374(4) .15552(14) .1187(2) .0784(10) Uani d . 1 . . C
H17A -.1577 .1886 .0904 .094 Uiso calc R 1 . . H
C18 -.2889(5) .1220(2) .1082(3) .1263(19) Uani d . 1 . . C
H18A -.3812 .1404 .1290 .190 Uiso calc R 1 . . H
H18B -.2761 .0904 .1394 .190 Uiso calc R 1 . . H
H18C -.3042 .1140 .0496 .190 Uiso calc R 1 . . H
C19 -.1076(6) .16682(18) .2114(3) .1134(15) Uani d . 1 . . C
H19A -.1967 .1862 .2338 .170 Uiso calc R 1 . . H
H19B -.0101 .1866 .2173 .170 Uiso calc R 1 . . H
H19C -.0971 .1348 .2416 .170 Uiso calc R 1 . . H

loop_
_atom_site_aniso_label
_atom_site_aniso_U_11
_atom_site_aniso_U_22
_atom_site_aniso_U_33
_atom_site_aniso_U_12
_atom_site_aniso_U_13
_atom_site_aniso_U_23
Br1 .0728(3) .0520(3) .0700(3) .000 -.0348(2) .000
C1 .0409(18) .0421(19) .0411(18) .000 -.0078(14) .000
C2 .0437(13) .0367(13) .0451(14) -.0009(10) -.0014(11) .0004(10)
C3 .0532(15) .0403(14) .0589(16) -.0065(11) -.0105(12) -.0046(12)
C4 .056(2) .059(3) .063(3) .000 -.023(2) .000
C5 .0502(14) .0347(12) .0510(15) -.0043(11) -.0090(12) .0012(11)
C10 .0539(15) .0396(14) .0649(18) -.0002(12) -.0046(13) .0001(13)
C9 .0652(19) .0459(16) .088(2) .0075(14) -.0118(16) .0013(15)
C8 .073(2) .0464(17) .090(2) .0009(15) -.0246(18) .0092(16)
C7 .091(2) .0619(19) .0650(19) -.0180(18) -.0105(17) .0249(16)
C6 .0627(17) .0482(15) .0571(16) -.0042(13) -.0030(13) .0079(13)
C11 .0674(19) .0614(19) .082(2) .0137(15) .0161(17) .0087(17)
C12 .081(3) .141(4) .125(4) -.030(3) .022(3) -.007(3)
C13 .116(4) .149(4) .072(3) -.019(3) .006(2) -.004(3)
C14 .121(3) .0505(19) .138(4) -.006(2) -.057(3) .031(2)
C15 .164(4) .050(2) .179(5) -.008(3) -.087(4) .017(3)
C16 .158(4) .069(3) .179(5) -.004(3) -.099(4) .027(3)
C17 .084(2) .089(2) .062(2) .0058(19) .0160(17) .0201(18)
C18 .077(3) .195(6) .107(3) -.009(3) .008(2) -.026(4)
C19 .118(3) .134(4) .089(3) -.009(3) .016(3) -.023(3)

loop_
_atom_type_symbol
_atom_type_description
_atom_type_scat_dispersion_real
_atom_type_scat_dispersion_imag
_atom_type_scat_source
C C .0033 .0016 'International Tables Vol C Tables 4.2.6.8 and 6.1.1.4'
H H .0000 .0000 'International Tables Vol C Tables 4.2.6.8 and 6.1.1.4'
Br Br -.2901 2.4595 'International Tables Vol C Tables 4.2.6.8 and 6.1.1.4'

loop_
_geom_angle_atom_site_label_1
_geom_angle_atom_site_label_2
_geom_angle_atom_site_label_3
_geom_angle_site_symmetry_1
_geom_angle_site_symmetry_3
_geom_angle
C2 C1 C2 8_565 . 123.5(3)
C2 C1 Br1 8_565 . 118.25(15)
C2 C1 Br1 . . 118.25(15)
C3 C2 C1 . . 116.9(2)
C3 C2 C5 . . 120.8(2)
C1 C2 C5 . . 122.3(2)
C4 C3 C2 . . 121.2(2)
C3 C4 C3 . 8_565 120.2(3)
C6 C5 C10 . . 120.5(2)
C6 C5 C2 . . 119.7(2)
C10 C5 C2 . . 119.8(2)
C9 C10 C5 . . 119.0(3)
C9 C10 C11 . . 119.6(3)
C5 C10 C11 . . 121.5(2)
C8 C9 C10 . . 122.5(3)
C9 C8 C7 . . 117.7(3)
C9 C8 C14 . . 121.5(4)
C7 C8 C14 . . 120.8(4)
C8 C7 C6 . . 122.8(3)
C5 C6 C7 . . 117.6(3)
C5 C6 C17 . . 121.6(3)
C7 C6 C17 . . 120.9(3)
C13 C11 C12 . . 110.3(3)
C13 C11 C10 . . 111.3(3)
C12 C11 C10 . . 112.5(3)
C16 C14 C15 . . 122.1(4)
C16 C14 C8 . . 114.1(3)
C15 C14 C8 . . 114.9(3)
C19 C17 C6 . . 112.9(3)
C19 C17 C18 . . 110.3(3)
C6 C17 C18 . . 110.5(3)

loop_
_geom_bond_atom_site_label_1
_geom_bond_atom_site_label_2
_geom_bond_site_symmetry_2
_geom_bond_distance
_geom_bond_publ_flag
Br1 C1 . 1.910(3) ?
C1 C2 8_565 1.393(3) ?
C1 C2 . 1.393(3) ?
C2 C3 . 1.392(3) ?
C2 C5 . 1.497(3) ?
C3 C4 . 1.378(3) ?
C4 C3 8_565 1.378(3) ?
C5 C6 . 1.396(4) ?
C5 C10 . 1.398(4) ?
C10 C9 . 1.388(4) ?
C10 C11 . 1.526(5) ?
C9 C8 . 1.372(5) ?
C8 C7 . 1.378(5) ?
C8 C14 . 1.523(4) ?
C7 C6 . 1.410(4) ?
C6 C17 . 1.519(4) ?
C11 C13 . 1.518(6) ?
C11 C12 . 1.520(5) ?
C14 C16 . 1.419(5) ?
C14 C15 . 1.419(6) ?
C17 C19 . 1.519(5) ?
C17 C18 . 1.535(6) ?
